data_4132523
loop_
_publ_author_name
'Gr\'elaud, Simon'
'Cooper, Phillippa'
'Feron, Lyman J.'
'Bower, John F.'

_publ_section_title
;
 Branch-Selective and Enantioselective Iridium-Catalyzed Alkene
 Hydroarylation via Anilide-Directed C-H Oxidative Addition.
;
_journal_issue 30
_journal_name_full 'Journal of the American Chemical Society'
_journal_page_first 9351
_journal_page_last 9356
_journal_paper_doi 10.1021/jacs.8b04627
_journal_volume 140
_journal_year 2018
_chemical_absolute_configuration ad
_chemical_formula_moiety 'C16 H19 N O S'
_chemical_formula_sum 'C16 H19 N O S'
_chemical_formula_weight 273.38
_space_group_crystal_system orthorhombic
_space_group_IT_number 19
_space_group_name_Hall 'P 2ac 2ab'
_space_group_name_H-M_alt 'P 21 21 21'
_atom_sites_solution_hydrogens mixed
_atom_sites_solution_primary dual
_audit_creation_date 2018-03-12
_audit_creation_method
;
Olex2 1.2
(compiled 2017.08.10 svn.r3458 for OlexSys, GUI svn.r5381)
;
_cell_angle_alpha 90
_cell_angle_beta 90
_cell_angle_gamma 90
_cell_formula_units_Z 4
_cell_length_a 5.0523(2)
_cell_length_b 16.4230(5)
_cell_length_c 17.2698(5)
_cell_measurement_reflns_used 4855
_cell_measurement_temperature 100(2)
_cell_measurement_theta_max 27.86
_cell_measurement_theta_min 2.36
_cell_volume 1432.94(8)
_computing_cell_refinement 'SAINT v8.37A (Bruker, 2015)'
_computing_data_collection 'Bruker Apex suite'
_computing_data_reduction 'SAINT v8.37A (Bruker, 2015)'
_computing_molecular_graphics 'Olex2 (Dolomanov et al., 2009)'
_computing_publication_material 'Olex2 (Dolomanov et al., 2009)'
_computing_structure_refinement 'ShelXL (Sheldrick, 2015)'
_computing_structure_solution 'ShelXT (Sheldrick, 2015)'
_diffrn_ambient_temperature 100(2)
_diffrn_detector 'Bruker area detector'
_diffrn_detector_type 'CCD area detector'
_diffrn_measured_fraction_theta_full 0.999
_diffrn_measured_fraction_theta_max 1.000
_diffrn_measurement_device 'Bruker Apex II kappa CCD area detector'
_diffrn_measurement_device_type 'Bruker APEX-II CCD'
_diffrn_measurement_method '\f and \w scans'
_diffrn_radiation_monochromator graphite
_diffrn_radiation_type MoK\a
_diffrn_radiation_wavelength 0.71073
_diffrn_reflns_av_R_equivalents 0.0296
_diffrn_reflns_av_unetI/netI 0.0265
_diffrn_reflns_Laue_measured_fraction_full 0.999
_diffrn_reflns_Laue_measured_fraction_max 1.000
_diffrn_reflns_limit_h_max 6
_diffrn_reflns_limit_h_min -6
_diffrn_reflns_limit_k_max 20
_diffrn_reflns_limit_k_min -21
_diffrn_reflns_limit_l_max 22
_diffrn_reflns_limit_l_min -19
_diffrn_reflns_number 13524
_diffrn_reflns_point_group_measured_fraction_full 1.000
_diffrn_reflns_point_group_measured_fraction_max 0.998
_diffrn_reflns_theta_full 25.242
_diffrn_reflns_theta_max 27.926
_diffrn_reflns_theta_min 2.359
_diffrn_source 'fine-focus sealed tube'
_diffrn_standards_number 0
_exptl_absorpt_coefficient_mu 0.218
_exptl_absorpt_correction_T_max 0.7456
_exptl_absorpt_correction_T_min 0.6086
_exptl_absorpt_correction_type multi-scan
_exptl_absorpt_process_details
'SADABS-2014/5 (Bruker,2014/5) was used for absorption correction. wR2(int) was 0.0623 before and 0.0399 after correction. The Ratio of minimum to maximum transmission is 0.8163. The \l/2 correction factor is Not present.'
_exptl_crystal_colour colourless
_exptl_crystal_colour_primary colourless
_exptl_crystal_density_diffrn 1.267
_exptl_crystal_description block
_exptl_crystal_F_000 584
_exptl_crystal_size_max 0.441
_exptl_crystal_size_mid 0.304
_exptl_crystal_size_min 0.235
_refine_diff_density_max 0.232
_refine_diff_density_min -0.157
_refine_diff_density_rms 0.041
_refine_ls_abs_structure_details
;
 Flack x determined using 1261 quotients [(I+)-(I-)]/[(I+)+(I-)]
 (Parsons, Flack and Wagner, Acta Cryst. B69 (2013) 249-259).
;
_refine_ls_abs_structure_Flack 0.02(3)
_refine_ls_extinction_method none
_refine_ls_goodness_of_fit_ref 1.050
_refine_ls_hydrogen_treatment mixed
_refine_ls_matrix_type full
_refine_ls_number_parameters 179
_refine_ls_number_reflns 3442
_refine_ls_number_restraints 0
_refine_ls_restrained_S_all 1.050
_refine_ls_R_factor_all 0.0356
_refine_ls_R_factor_gt 0.0322
_refine_ls_shift/su_max 0.000
_refine_ls_shift/su_mean 0.000
_refine_ls_structure_factor_coef Fsqd
_refine_ls_weighting_details 'w=1/[\s^2^(Fo^2^)+(0.0430P)^2^+0.2205P] where P=(Fo^2^+2Fc^2^)/3'
_refine_ls_weighting_scheme calc
_refine_ls_wR_factor_gt 0.0762
_refine_ls_wR_factor_ref 0.0782
_reflns_Friedel_coverage 0.704
_reflns_Friedel_fraction_full 1.000
_reflns_Friedel_fraction_max 0.996
_reflns_number_gt 3220
_reflns_number_total 3442
_reflns_threshold_expression 'I > 2\s(I)'
_cod_data_source_file ja8b04627_si_004.cif
_cod_data_source_block testo1
_cod_database_code 4132523
_shelx_shelxl_version_number 2017/1
_shelx_space_group_comment
;
The symmetry employed for this shelxl refinement is uniquely defined
by the following loop, which should always be used as a source of
symmetry information in preference to the above space-group names.
They are only intended as comments.
;
_shelx_estimated_absorpt_t_max 0.951
_shelx_estimated_absorpt_t_min 0.910
_olex2_refinement_description
;
1. Fixed Uiso
 At 1.2 times of:
  All C(H) groups
 At 1.5 times of:
  All C(H,H,H) groups
2.a Ternary CH refined with riding coordinates:
 C7(H7), C14(H14)
2.b Aromatic/amide H refined with riding coordinates:
 C1(H1A), C2(H2), C3(H3), C4(H4), C5(H5), C11(H11), C12(H12)
2.c Idealised Me refined as rotating group:
 C8(H8A,H8B,H8C), C15(H15A,H15B,H15C), C16(H16A,H16B,H16C)
;
_olex2_submission_special_instructions 'No special instructions were received'

loop_
_space_group_symop_operation_xyz
'x, y, z'
'-x+1/2, -y, z+1/2'
'-x, y+1/2, -z+1/2'
'x+1/2, -y+1/2, -z'

loop_
_atom_site_label
_atom_site_type_symbol
_atom_site_fract_x
_atom_site_fract_y
_atom_site_fract_z
_atom_site_U_iso_or_equiv
_atom_site_adp_type
_atom_site_occupancy
_atom_site_site_symmetry_order
_atom_site_calc_flag
_atom_site_refinement_flags_posn
S1 S 0.34839(10) 0.60492(3) 0.49492(3) 0.02175(13) Uani 1 1 d .
O1 O -0.0265(3) 0.67836(10) 0.23577(8) 0.0228(3) Uani 1 1 d .
N1 N 0.3982(3) 0.66573(10) 0.27628(10) 0.0173(3) Uani 1 1 d .
H1 H 0.550(7) 0.6644(17) 0.2621(16) 0.038(8) Uiso 1 1 d .
C1 C 0.7375(5) 0.48118(14) 0.24347(12) 0.0293(5) Uani 1 1 d .
H1A H 0.881946 0.517640 0.237282 0.035 Uiso 1 1 calc R
C2 C 0.6761(6) 0.42664(15) 0.18435(13) 0.0363(6) Uani 1 1 d .
H2 H 0.778764 0.426141 0.138267 0.044 Uiso 1 1 calc R
C3 C 0.4660(5) 0.37314(14) 0.19248(13) 0.0315(5) Uani 1 1 d .
H3 H 0.424240 0.335797 0.152288 0.038 Uiso 1 1 calc R
C4 C 0.3179(5) 0.37471(15) 0.25975(14) 0.0338(5) Uani 1 1 d .
H4 H 0.172897 0.338453 0.265993 0.041 Uiso 1 1 calc R
C5 C 0.3813(5) 0.42932(14) 0.31807(13) 0.0301(5) Uani 1 1 d .
H5 H 0.278389 0.429989 0.364097 0.036 Uiso 1 1 calc R
C6 C 0.5914(4) 0.48290(12) 0.31075(11) 0.0194(4) Uani 1 1 d .
C7 C 0.6749(4) 0.53743(11) 0.37820(11) 0.0195(4) Uani 1 1 d .
H7 H 0.833921 0.568966 0.361162 0.023 Uiso 1 1 calc R
C8 C 0.7585(5) 0.48455(13) 0.44712(12) 0.0251(5) Uani 1 1 d .
H8A H 0.606029 0.453108 0.465478 0.038 Uiso 1 1 calc GR
H8B H 0.823474 0.519509 0.488995 0.038 Uiso 1 1 calc GR
H8C H 0.899360 0.447219 0.430958 0.038 Uiso 1 1 calc GR
C9 C 0.4640(4) 0.59820(12) 0.40089(10) 0.0174(4) Uani 1 1 d .
C10 C 0.3384(4) 0.65514(11) 0.35566(10) 0.0171(4) Uani 1 1 d .
C11 C 0.1484(4) 0.70265(11) 0.39645(11) 0.0193(4) Uani 1 1 d .
H11 H 0.045006 0.744293 0.373174 0.023 Uiso 1 1 calc R
C12 C 0.1316(4) 0.68169(12) 0.47262(12) 0.0218(4) Uani 1 1 d .
H12 H 0.014768 0.706446 0.508718 0.026 Uiso 1 1 calc R
C13 C 0.2117(4) 0.67697(11) 0.22128(11) 0.0168(4) Uani 1 1 d .
C14 C 0.3147(4) 0.68542(12) 0.13904(11) 0.0223(4) Uani 1 1 d .
H14 H 0.511413 0.692021 0.140348 0.027 Uiso 1 1 calc R
C15 C 0.1913(6) 0.76005(15) 0.10081(14) 0.0374(6) Uani 1 1 d .
H15A H -0.001772 0.754210 0.100155 0.056 Uiso 1 1 calc GR
H15B H 0.256787 0.764923 0.047604 0.056 Uiso 1 1 calc GR
H15C H 0.239445 0.808946 0.130119 0.056 Uiso 1 1 calc GR
C16 C 0.2457(6) 0.60779(17) 0.09501(14) 0.0439(6) Uani 1 1 d .
H16A H 0.320840 0.560711 0.122075 0.066 Uiso 1 1 calc GR
H16B H 0.319029 0.610731 0.042551 0.066 Uiso 1 1 calc GR
H16C H 0.052888 0.602037 0.092115 0.066 Uiso 1 1 calc GR

loop_
_atom_site_aniso_label
_atom_site_aniso_U_11
_atom_site_aniso_U_22
_atom_site_aniso_U_33
_atom_site_aniso_U_23
_atom_site_aniso_U_13
_atom_site_aniso_U_12
S1 0.0248(2) 0.0240(2) 0.0165(2) -0.00145(19) 0.0016(2) 0.0014(2)
O1 0.0129(7) 0.0307(8) 0.0248(8) 0.0029(6) -0.0006(6) -0.0008(6)
N1 0.0120(8) 0.0215(8) 0.0185(8) 0.0003(6) 0.0021(6) 0.0001(6)
C1 0.0356(12) 0.0280(12) 0.0242(10) 0.0016(9) 0.0076(9) -0.0030(10)
C2 0.0504(16) 0.0385(12) 0.0202(10) -0.0020(9) 0.0081(11) 0.0059(12)
C3 0.0443(14) 0.0267(11) 0.0234(11) -0.0071(9) -0.0078(10) 0.0084(10)
C4 0.0297(12) 0.0341(12) 0.0377(12) -0.0101(10) -0.0021(10) -0.0054(10)
C5 0.0241(11) 0.0383(12) 0.0278(11) -0.0096(9) 0.0055(9) -0.0057(10)
C6 0.0206(10) 0.0192(9) 0.0185(9) 0.0008(7) -0.0006(7) 0.0042(8)
C7 0.0176(9) 0.0190(9) 0.0218(9) -0.0006(7) 0.0012(8) -0.0010(8)
C8 0.0253(11) 0.0267(10) 0.0232(10) -0.0012(8) -0.0043(8) 0.0029(9)
C9 0.0164(9) 0.0208(9) 0.0150(8) -0.0024(8) 0.0005(7) -0.0019(8)
C10 0.0143(8) 0.0205(8) 0.0166(8) -0.0014(7) -0.0008(8) -0.0028(8)
C11 0.0173(9) 0.0188(8) 0.0217(9) -0.0035(7) -0.0002(9) 0.0002(8)
C12 0.0207(10) 0.0213(9) 0.0235(9) -0.0064(8) 0.0017(9) 0.0013(8)
C13 0.0159(9) 0.0149(8) 0.0195(9) 0.0003(7) -0.0003(7) -0.0009(7)
C14 0.0166(10) 0.0305(10) 0.0197(9) 0.0018(8) 0.0007(8) 0.0006(9)
C15 0.0424(15) 0.0429(13) 0.0271(11) 0.0143(10) 0.0039(11) 0.0061(12)
C16 0.0582(17) 0.0448(14) 0.0288(12) -0.0148(11) 0.0087(12) -0.0004(14)

loop_
_atom_type_symbol
_atom_type_description
_atom_type_scat_dispersion_real
_atom_type_scat_dispersion_imag
_atom_type_scat_source
C C 0.0033 0.0016 'International Tables Vol C Tables 4.2.6.8 and 6.1.1.4'
H H 0.0000 0.0000 'International Tables Vol C Tables 4.2.6.8 and 6.1.1.4'
N N 0.0061 0.0033 'International Tables Vol C Tables 4.2.6.8 and 6.1.1.4'
O O 0.0106 0.0060 'International Tables Vol C Tables 4.2.6.8 and 6.1.1.4'
S S 0.1246 0.1234 'International Tables Vol C Tables 4.2.6.8 and 6.1.1.4'

loop_
_geom_angle_atom_site_label_1
_geom_angle_atom_site_label_2
_geom_angle_atom_site_label_3
_geom_angle
C12 S1 C9 92.96(10)
C10 N1 H1 120(2)
C13 N1 H1 117(2)
C13 N1 C10 123.33(17)
C2 C1 H1A 119.6
C6 C1 H1A 119.6
C6 C1 C2 120.8(2)
C1 C2 H2 119.9
C3 C2 C1 120.3(2)
C3 C2 H2 119.9
C2 C3 H3 120.4
C4 C3 C2 119.2(2)
C4 C3 H3 120.4
C3 C4 H4 120.1
C3 C4 C5 119.8(2)
C5 C4 H4 120.1
C4 C5 H5 119.3
C6 C5 C4 121.5(2)
C6 C5 H5 119.3
C1 C6 C5 118.36(19)
C1 C6 C7 120.48(19)
C5 C6 C7 120.95(18)
C6 C7 H7 107.5
C6 C7 C8 109.62(16)
C8 C7 H7 107.5
C9 C7 C6 112.93(17)
C9 C7 H7 107.5
C9 C7 C8 111.53(16)
C7 C8 H8A 109.5
C7 C8 H8B 109.5
C7 C8 H8C 109.5
H8A C8 H8B 109.5
H8A C8 H8C 109.5
H8B C8 H8C 109.5
C7 C9 S1 121.57(14)
C10 C9 S1 109.54(14)
C10 C9 C7 128.88(17)
N1 C10 C11 123.79(17)
C9 C10 N1 122.42(18)
C9 C10 C11 113.78(17)
C10 C11 H11 123.8
C12 C11 C10 112.42(18)
C12 C11 H11 123.8
S1 C12 H12 124.4
C11 C12 S1 111.28(15)
C11 C12 H12 124.4
O1 C13 N1 122.84(18)
O1 C13 C14 121.59(17)
N1 C13 C14 115.55(17)
C13 C14 H14 109.2
C13 C14 C15 109.76(18)
C13 C14 C16 108.15(18)
C15 C14 H14 109.2
C16 C14 H14 109.2
C16 C14 C15 111.3(2)
C14 C15 H15A 109.5
C14 C15 H15B 109.5
C14 C15 H15C 109.5
H15A C15 H15B 109.5
H15A C15 H15C 109.5
H15B C15 H15C 109.5
C14 C16 H16A 109.5
C14 C16 H16B 109.5
C14 C16 H16C 109.5
H16A C16 H16B 109.5
H16A C16 H16C 109.5
H16B C16 H16C 109.5

loop_
_geom_bond_atom_site_label_1
_geom_bond_atom_site_label_2
_geom_bond_distance
S1 C9 1.7293(19)
S1 C12 1.714(2)
O1 C13 1.229(2)
N1 H1 0.81(3)
N1 C10 1.415(2)
N1 C13 1.350(3)
C1 H1A 0.9500
C1 C2 1.393(3)
C1 C6 1.377(3)
C2 H2 0.9500
C2 C3 1.385(4)
C3 H3 0.9500
C3 C4 1.382(3)
C4 H4 0.9500
C4 C5 1.386(3)
C5 H5 0.9500
C5 C6 1.385(3)
C6 C7 1.529(3)
C7 H7 1.0000
C7 C8 1.533(3)
C7 C9 1.512(3)
C8 H8A 0.9800
C8 H8B 0.9800
C8 H8C 0.9800
C9 C10 1.374(3)
C10 C11 1.423(3)
C11 H11 0.9500
C11 C12 1.362(3)
C12 H12 0.9500
C13 C14 1.519(3)
C14 H14 1.0000
C14 C15 1.525(3)
C14 C16 1.525(3)
C15 H15A 0.9800
C15 H15B 0.9800
C15 H15C 0.9800
C16 H16A 0.9800
C16 H16B 0.9800
C16 H16C 0.9800
